data_4502562
loop_
_publ_author_name
'Shiota, Naoki'
'Kinuta, Takafumi'
'Sato, Tomohiro'
'Tajima, Nobuo'
'Kuroda, Reiko'
'Matsubara, Yoshio'
'Imai, Yoshitane'

_publ_section_title
;
 Preparation of Supramolecular Thiophene Host System Showing Solid-State
 Fluorescence by Using Chiral (1R,2S)-2-Amino-1,2-diphenylethanol
;
_journal_issue 3
_journal_name_full 'Crystal Growth &amp; Design'
_journal_page_first 1341
_journal_paper_doi 10.1021/cg901364a
_journal_volume 10
_journal_year 2010
_chemical_absolute_configuration ad
_chemical_formula_sum 'C22 H27 N O4 S'
_chemical_formula_weight 401.51
_chemical_name_systematic
; 
 ? 
;
_space_group_IT_number 19
_symmetry_cell_setting orthorhombic
_symmetry_space_group_name_Hall 'P 2ac 2ab'
_symmetry_space_group_name_H-M 'P 21 21 21'
_atom_sites_solution_hydrogens geom
_atom_sites_solution_primary direct
_atom_sites_solution_secondary difmap
_audit_creation_method SHELXL-97
_cell_angle_alpha 90.00
_cell_angle_beta 90.00
_cell_angle_gamma 90.00
_cell_formula_units_Z 4
_cell_length_a 5.5163(4)
_cell_length_b 15.0785(12)
_cell_length_c 25.018(2)
_cell_measurement_reflns_used 4089
_cell_measurement_temperature 115(2)
_cell_measurement_theta_max 27.90
_cell_measurement_theta_min 1.58
_cell_volume 2080.9(3)
_computing_cell_refinement 'Bruker SAINT'
_computing_data_collection 'Bruker SMART'
_computing_data_reduction 'Bruker SAINT'
_computing_structure_refinement 'SHELXL-97 (Sheldrick, 1997)'
_computing_structure_solution 'SHELXS-97 (Sheldrick, 1997)'
_diffrn_ambient_temperature 115(2)
_diffrn_measured_fraction_theta_full 0.970
_diffrn_measured_fraction_theta_max 0.970
_diffrn_measurement_device_type 'CCD area detector'
_diffrn_measurement_method '\w scans'
_diffrn_radiation_monochromator graphite
_diffrn_radiation_source 'fine-focus sealed tube'
_diffrn_radiation_type MoK\a
_diffrn_radiation_wavelength 0.71073
_diffrn_reflns_av_R_equivalents 0.0405
_diffrn_reflns_av_sigmaI/netI 0.0533
_diffrn_reflns_limit_h_max 5
_diffrn_reflns_limit_h_min -7
_diffrn_reflns_limit_k_max 19
_diffrn_reflns_limit_k_min -19
_diffrn_reflns_limit_l_max 30
_diffrn_reflns_limit_l_min -31
_diffrn_reflns_number 12941
_diffrn_reflns_theta_full 27.90
_diffrn_reflns_theta_max 27.90
_diffrn_reflns_theta_min 1.58
_exptl_absorpt_coefficient_mu 0.183
_exptl_absorpt_correction_T_max 0.9909
_exptl_absorpt_correction_T_min 0.9061
_exptl_absorpt_correction_type empirical
_exptl_absorpt_process_details 'Bruker SADABS'
_exptl_crystal_colour colorless
_exptl_crystal_density_diffrn 1.282
_exptl_crystal_density_method 'not measured'
_exptl_crystal_description needle
_exptl_crystal_F_000 856
_exptl_crystal_size_max 0.55
_exptl_crystal_size_mid 0.10
_exptl_crystal_size_min 0.05
_refine_diff_density_max 0.526
_refine_diff_density_min -0.506
_refine_diff_density_rms 0.054
_refine_ls_abs_structure_details 'Flack H D (1983), Acta Cryst. A39, 876-881'
_refine_ls_abs_structure_Flack 0.10(13)
_refine_ls_extinction_method none
_refine_ls_goodness_of_fit_ref 1.045
_refine_ls_hydrogen_treatment constr
_refine_ls_matrix_type full
_refine_ls_number_parameters 254
_refine_ls_number_reflns 4689
_refine_ls_number_restraints 3
_refine_ls_restrained_S_all 1.045
_refine_ls_R_factor_all 0.0669
_refine_ls_R_factor_gt 0.0563
_refine_ls_shift/su_max 0.003
_refine_ls_shift/su_mean 0.001
_refine_ls_structure_factor_coef Fsqd
_refine_ls_weighting_details 'calc w=1/[\s^2^(Fo^2^)+(0.0440P)^2^+1.1655P] where P=(Fo^2^+2Fc^2^)/3'
_refine_ls_weighting_scheme calc
_refine_ls_wR_factor_gt 0.1153
_refine_ls_wR_factor_ref 0.1204
_reflns_number_gt 4089
_reflns_number_total 4689
_reflns_threshold_expression >2sigma(I)
_cod_data_source_file cg901364a_si_002.cif
_cod_data_source_block imai911_4
_cod_depositor_comments
;
The following automatic conversions were performed:

'_symmetry_cell_setting' value 'Orthorhombic' changed to
'orthorhombic' according to
/home/saulius/struct/CIF-dictionaries/cif_core.dic dictionary named
'cif_core.dic' version 2.4.2 from 2011-04-26.

Automatic conversion script
Id: cif_fix_values 1715 2011-07-08 13:25:40Z adriana 
;
_cod_original_cell_volume 2081.0(3)
_cod_original_sg_symbol_H-M P2(1)2(1)2(1)
_cod_database_code 4502562

loop_
_symmetry_equiv_pos_as_xyz
'x, y, z'
'-x+1/2, -y, z+1/2'
'-x, y+1/2, -z+1/2'
'x+1/2, -y+1/2, -z'

loop_
_atom_site_label
_atom_site_type_symbol
_atom_site_fract_x
_atom_site_fract_y
_atom_site_fract_z
_atom_site_U_iso_or_equiv
_atom_site_adp_type
_atom_site_occupancy
_atom_site_symmetry_multiplicity
_atom_site_calc_flag
_atom_site_refinement_flags
_atom_site_disorder_assembly
_atom_site_disorder_group
S1 S 0.1062(2) 0.76843(7) 0.78243(3) 0.0602(3) Uani 1 1 d . . .
C2 C 0.1589(6) 0.7588(2) 0.71561(11) 0.0353(7) Uani 1 1 d . . .
H2 H 0.3007 0.7803 0.6984 0.042 Uiso 1 1 calc R . .
C3 C -0.0247(5) 0.71679(17) 0.68972(10) 0.0222(6) Uani 1 1 d . . .
C4 C -0.2141(6) 0.6925(2) 0.72509(12) 0.0373(8) Uani 1 1 d . . .
H4 H -0.3578 0.6629 0.7142 0.045 Uiso 1 1 calc R . .
C5 C -0.1664(7) 0.7163(3) 0.77657(12) 0.0568(11) Uani 1 1 d . . .
H5 H -0.2726 0.7052 0.8057 0.068 Uiso 1 1 calc R . .
C6 C -0.0221(5) 0.69955(16) 0.63078(9) 0.0202(5) Uani 1 1 d . . .
H6A H -0.0559 0.6358 0.6249 0.024 Uiso 1 1 calc R . .
H6B H 0.1433 0.7115 0.6172 0.024 Uiso 1 1 calc R . .
C7 C -0.2018(4) 0.75358(14) 0.59759(9) 0.0159(5) Uani 1 1 d . . .
O8 O -0.3909(3) 0.78236(11) 0.61983(6) 0.0212(4) Uani 1 1 d . . .
O9 O -0.1507(3) 0.76499(10) 0.54910(6) 0.0185(4) Uani 1 1 d . . .
C11 C -0.7325(5) 1.09042(15) 0.57518(9) 0.0169(5) Uani 1 1 d . . .
C12 C -0.9006(5) 1.14663(16) 0.55191(10) 0.0202(5) Uani 1 1 d . . .
H12 H -1.0438 1.1229 0.5364 0.024 Uiso 1 1 calc R . .
C13 C -0.8602(5) 1.23787(16) 0.55113(10) 0.0222(5) Uani 1 1 d . . .
H13 H -0.9768 1.2763 0.5355 0.027 Uiso 1 1 calc R . .
C14 C -0.6513(5) 1.27241(16) 0.57303(9) 0.0209(5) Uani 1 1 d . . .
H14 H -0.6238 1.3346 0.5726 0.025 Uiso 1 1 calc R . .
C15 C -0.4825(5) 1.21652(17) 0.59562(9) 0.0202(5) Uani 1 1 d . . .
H15 H -0.3374 1.2403 0.6102 0.024 Uiso 1 1 calc R . .
C16 C -0.5227(5) 1.12587(16) 0.59718(9) 0.0193(5) Uani 1 1 d . . .
H16 H -0.4065 1.0879 0.6133 0.023 Uiso 1 1 calc R . .
C17 C -0.7749(5) 0.99100(16) 0.57665(10) 0.0182(5) Uani 1 1 d . . .
H17 H -0.7151 0.9676 0.6116 0.022 Uiso 1 1 calc R . .
O18 O -1.0223(3) 0.96813(11) 0.57101(8) 0.0229(4) Uani 1 1 d . . .
H18 H -1.0874 0.9656 0.6013 0.034 Uiso 1 1 calc R . .
C19 C -0.7130(5) 0.97204(15) 0.47588(9) 0.0167(5) Uani 1 1 d . . .
C20 C -0.5636(5) 1.03014(16) 0.44796(10) 0.0201(5) Uani 1 1 d . . .
H20 H -0.4185 1.0509 0.4641 0.024 Uiso 1 1 calc R . .
C21 C -0.6232(6) 1.05824(16) 0.39684(10) 0.0250(6) Uani 1 1 d . . .
H21 H -0.5203 1.0985 0.3784 0.030 Uiso 1 1 calc R . .
C22 C -0.8319(5) 1.02771(16) 0.37286(10) 0.0238(6) Uani 1 1 d . . .
H22 H -0.8721 1.0463 0.3377 0.029 Uiso 1 1 calc R . .
C23 C -0.9827(5) 0.97007(17) 0.40000(10) 0.0239(6) Uani 1 1 d . . .
H23 H -1.1269 0.9493 0.3834 0.029 Uiso 1 1 calc R . .
C24 C -0.9247(5) 0.94220(15) 0.45147(9) 0.0183(5) Uani 1 1 d . . .
H24 H -1.0297 0.9028 0.4700 0.022 Uiso 1 1 calc R . .
C25 C -0.6380(5) 0.94324(14) 0.53118(9) 0.0164(5) Uani 1 1 d . . .
H25 H -0.4609 0.9554 0.5355 0.020 Uiso 1 1 calc R . .
N26 N -0.6788(4) 0.84567(12) 0.53830(8) 0.0152(4) Uani 1 1 d . . .
H26A H -0.6379 0.8167 0.5077 0.023 Uiso 1 1 calc R . .
H26B H -0.8378 0.8356 0.5458 0.023 Uiso 1 1 calc R . .
H26C H -0.5854 0.8255 0.5657 0.023 Uiso 1 1 calc R . .
O31 O 0.2409(10) 0.4463(4) 0.8376(2) 0.0272(16) Uiso 0.50 1 d PD A 1
H31 H 0.2681 0.3918 0.8339 0.041 Uiso 0.50 1 calc PR A 1
C31 C 0.1301(12) 0.4795(4) 0.7910(2) 0.0381(14) Uiso 0.50 1 d PD A 1
H31A H 0.0713 0.5405 0.7979 0.046 Uiso 0.50 1 calc PR A 1
H31B H -0.0121 0.4423 0.7822 0.046 Uiso 0.50 1 calc PR A 1
C32 C 0.2969(18) 0.4810(6) 0.7447(3) 0.066(2) Uiso 0.50 1 d PD A 1
H32A H 0.2126 0.5055 0.7135 0.099 Uiso 0.50 1 calc PR A 1
H32B H 0.3509 0.4205 0.7368 0.099 Uiso 0.50 1 calc PR A 1
H32C H 0.4378 0.5180 0.7531 0.099 Uiso 0.50 1 calc PR A 1
O41 O 0.3004(11) 0.4397(4) 0.8356(2) 0.0252(15) Uiso 0.50 1 d PD B 2
H41 H 0.3525 0.3899 0.8454 0.038 Uiso 0.50 1 calc PR B 2
C41 C 0.3282(12) 0.4483(4) 0.7793(3) 0.0406(15) Uiso 0.50 1 d PD B 2
H41A H 0.2919 0.3907 0.7620 0.049 Uiso 0.50 1 calc PR B 2
H41B H 0.4985 0.4638 0.7710 0.049 Uiso 0.50 1 calc PR B 2
C42 C 0.1667(17) 0.5167(5) 0.7574(3) 0.064(2) Uiso 0.50 1 d PD B 2
H42A H 0.1995 0.5242 0.7192 0.096 Uiso 0.50 1 calc PR B 2
H42B H 0.1953 0.5729 0.7760 0.096 Uiso 0.50 1 calc PR B 2
H42C H -0.0024 0.4986 0.7624 0.096 Uiso 0.50 1 calc PR B 2

loop_
_atom_site_aniso_label
_atom_site_aniso_U_11
_atom_site_aniso_U_22
_atom_site_aniso_U_33
_atom_site_aniso_U_23
_atom_site_aniso_U_13
_atom_site_aniso_U_12
S1 0.0786(7) 0.0770(7) 0.0250(4) -0.0141(4) -0.0202(5) 0.0247(6)
C2 0.0351(17) 0.0426(17) 0.0281(14) -0.0029(13) -0.0110(13) 0.0034(14)
C3 0.0222(13) 0.0233(13) 0.0211(12) 0.0037(10) -0.0017(11) 0.0058(11)
C4 0.0306(17) 0.0519(19) 0.0295(15) 0.0123(14) 0.0062(14) 0.0116(15)
C5 0.068(3) 0.077(3) 0.0256(15) 0.0176(16) 0.0214(17) 0.038(2)
C6 0.0194(13) 0.0207(12) 0.0204(12) 0.0006(10) -0.0001(10) 0.0036(10)
C7 0.0213(12) 0.0098(10) 0.0168(11) -0.0035(9) -0.0028(10) -0.0059(10)
O8 0.0208(9) 0.0247(9) 0.0182(8) 0.0019(7) 0.0015(8) 0.0045(8)
O9 0.0215(9) 0.0173(8) 0.0168(8) -0.0018(6) 0.0023(7) -0.0025(7)
C11 0.0182(12) 0.0154(11) 0.0171(11) -0.0045(9) 0.0027(10) 0.0004(10)
C12 0.0153(12) 0.0208(12) 0.0245(12) -0.0041(10) -0.0022(11) 0.0009(10)
C13 0.0225(13) 0.0191(12) 0.0252(12) 0.0006(10) -0.0022(11) 0.0044(11)
C14 0.0267(14) 0.0155(11) 0.0205(12) -0.0030(10) 0.0027(11) -0.0025(11)
C15 0.0161(12) 0.0240(13) 0.0204(12) -0.0040(10) -0.0005(10) -0.0056(11)
C16 0.0198(13) 0.0208(12) 0.0172(11) -0.0018(10) 0.0004(10) 0.0034(10)
C17 0.0171(13) 0.0167(12) 0.0207(12) -0.0040(9) 0.0003(10) 0.0026(10)
O18 0.0164(9) 0.0183(8) 0.0340(10) -0.0058(8) 0.0060(8) -0.0041(8)
C19 0.0195(13) 0.0109(10) 0.0197(12) -0.0022(9) 0.0017(10) 0.0042(10)
C20 0.0205(13) 0.0175(11) 0.0225(12) -0.0021(10) 0.0013(11) -0.0006(10)
C21 0.0307(15) 0.0180(12) 0.0264(13) 0.0016(10) 0.0053(12) -0.0010(12)
C22 0.0358(16) 0.0188(12) 0.0167(12) 0.0029(10) 0.0001(11) 0.0061(12)
C23 0.0220(13) 0.0216(12) 0.0281(13) -0.0032(11) -0.0038(11) 0.0049(12)
C24 0.0179(13) 0.0155(11) 0.0214(12) 0.0003(10) 0.0021(10) 0.0000(10)
C25 0.0145(12) 0.0132(10) 0.0215(12) -0.0001(9) -0.0014(10) -0.0021(10)
N26 0.0137(10) 0.0136(9) 0.0183(10) -0.0003(7) -0.0002(8) 0.0009(8)

loop_
_atom_type_symbol
_atom_type_description
_atom_type_scat_dispersion_real
_atom_type_scat_dispersion_imag
_atom_type_scat_source
C C 0.0033 0.0016 'International Tables Vol C Tables 4.2.6.8 and 6.1.1.4'
H H 0.0000 0.0000 'International Tables Vol C Tables 4.2.6.8 and 6.1.1.4'
N N 0.0061 0.0033 'International Tables Vol C Tables 4.2.6.8 and 6.1.1.4'
O O 0.0106 0.0060 'International Tables Vol C Tables 4.2.6.8 and 6.1.1.4'
S S 0.1246 0.1234 'International Tables Vol C Tables 4.2.6.8 and 6.1.1.4'

loop_
_geom_angle_atom_site_label_1
_geom_angle_atom_site_label_2
_geom_angle_atom_site_label_3
_geom_angle
C5 S1 C2 91.53(16)
C3 C2 S1 112.4(2)
C2 C3 C4 111.9(3)
C2 C3 C6 122.9(3)
C4 C3 C6 125.2(3)
C5 C4 C3 112.3(3)
C4 C5 S1 111.9(3)
C3 C6 C7 115.9(2)
O9 C7 O8 124.4(2)
O9 C7 C6 116.9(2)
O8 C7 C6 118.7(2)
C12 C11 C16 119.3(2)
C12 C11 C17 120.8(2)
C16 C11 C17 119.9(2)
C11 C12 C13 120.2(2)
C14 C13 C12 120.1(2)
C15 C14 C13 119.8(2)
C14 C15 C16 120.5(2)
C15 C16 C11 120.1(2)
O18 C17 C11 112.8(2)
O18 C17 C25 106.54(19)
C11 C17 C25 111.6(2)
C20 C19 C24 118.7(2)
C20 C19 C25 118.7(2)
C24 C19 C25 122.6(2)
C21 C20 C19 121.0(3)
C22 C21 C20 119.9(2)
C21 C22 C23 120.0(2)
C22 C23 C24 120.4(3)
C23 C24 C19 120.1(2)
N26 C25 C19 110.52(18)
N26 C25 C17 107.27(19)
C19 C25 C17 114.1(2)
O31 C31 C32 112.6(6)
O41 C41 C42 111.6(6)

loop_
_geom_bond_atom_site_label_1
_geom_bond_atom_site_label_2
_geom_bond_distance
S1 C5 1.703(5)
S1 C2 1.703(3)
C2 C3 1.359(4)
C3 C4 1.417(4)
C3 C6 1.497(3)
C4 C5 1.363(5)
C6 C7 1.528(3)
C7 O9 1.257(3)
C7 O8 1.259(3)
C11 C12 1.385(3)
C11 C16 1.389(4)
C11 C17 1.518(3)
C12 C13 1.394(3)
C13 C14 1.378(4)
C14 C15 1.377(4)
C15 C16 1.385(3)
C17 O18 1.415(3)
C17 C25 1.544(3)
C19 C20 1.391(3)
C19 C24 1.392(4)
C19 C25 1.508(3)
C20 C21 1.387(3)
C21 C22 1.377(4)
C22 C23 1.381(4)
C23 C24 1.392(3)
C25 N26 1.499(3)
O31 C31 1.409(7)
C31 C32 1.479(9)
O41 C41 1.424(7)
C41 C42 1.469(9)
